data_4502160
loop_
_publ_author_name
'Landenberger, Kira B.'
'Matzger, Adam J.'

_publ_section_title
;
 Cocrystal Engineering of a Prototype Energetic Material: Supramolecular
 Chemistry of 2,4,6-Trinitrotoluene
;
_journal_issue 12
_journal_name_full 'Crystal Growth &amp; Design'
_journal_page_first 5341
_journal_paper_doi 10.1021/cg101300n
_journal_volume 10
_journal_year 2010
_chemical_formula_moiety 'C20 H12, C7 H5 N3 O6'
_chemical_formula_sum 'C27 H17 N3 O6'
_chemical_formula_weight 479.44
_chemical_melting_point 424.6
_chemical_name_common 'TNT : perylene'
_chemical_name_systematic
; 
 2,4,6-trinitrotoluene : perylene 
;
_space_group_IT_number 19
_symmetry_cell_setting orthorhombic
_symmetry_Int_Tables_number 19
_symmetry_space_group_name_Hall 'P 2ac 2ab'
_symmetry_space_group_name_H-M 'P 21 21 21'
_atom_sites_solution_hydrogens geom
_atom_sites_solution_primary direct
_atom_sites_solution_secondary difmap
_audit_creation_method SHELXL-97
_cell_angle_alpha 90.00
_cell_angle_beta 90.00
_cell_angle_gamma 90.00
_cell_formula_units_Z 4
_cell_length_a 7.19649(17)
_cell_length_b 7.98291(18)
_cell_length_c 36.206(3)
_cell_measurement_reflns_used 5598
_cell_measurement_temperature 95(2)
_cell_measurement_theta_max 62.34
_cell_measurement_theta_min 6.62
_cell_volume 2080.00(19)
_computing_cell_refinement PROCESS-AUTO
_computing_data_collection PROCESS-AUTO
_computing_data_reduction PROCESS
_computing_molecular_graphics 'CrystalStructure 4.0 (Rigaku, 2009)'
_computing_publication_material 'CrystalStructure 4.0 (Rigaku, 2009)'
_computing_structure_refinement 'SHELXL-97 (Sheldrick, 1997)'
_computing_structure_solution 'SIR92 (Altomare, et al., 1994)'
_diffrn_ambient_temperature 95(2)
_diffrn_detector_area_resol_mean 10
_diffrn_measured_fraction_theta_full 0.970
_diffrn_measured_fraction_theta_max 0.970
_diffrn_measurement_device_type 'Rigaku R-AXIS RAPID imaging plate'
_diffrn_measurement_method \w
_diffrn_radiation_monochromator graphite
_diffrn_radiation_source 'fine-focus sealed tube'
_diffrn_radiation_type CuK\a
_diffrn_radiation_wavelength 1.54187
_diffrn_reflns_av_R_equivalents 0.0679
_diffrn_reflns_av_sigmaI/netI 0.1460
_diffrn_reflns_limit_h_max 7
_diffrn_reflns_limit_h_min -7
_diffrn_reflns_limit_k_max 7
_diffrn_reflns_limit_k_min -9
_diffrn_reflns_limit_l_max 41
_diffrn_reflns_limit_l_min -40
_diffrn_reflns_number 8773
_diffrn_reflns_theta_full 62.38
_diffrn_reflns_theta_max 62.38
_diffrn_reflns_theta_min 6.62
_diffrn_standards_number 0
_exptl_absorpt_coefficient_mu 0.920
_exptl_absorpt_correction_T_max 0.9641
_exptl_absorpt_correction_T_min 0.9137
_exptl_absorpt_correction_type multi-scan
_exptl_absorpt_process_details
;
    Higashi, T. (1995). Program for Absorption Correction.
    Rigaku Corporation, Tokyo, Japan.
;
_exptl_crystal_colour red
_exptl_crystal_density_diffrn 1.531
_exptl_crystal_density_method 'not measured'
_exptl_crystal_description needle
_exptl_crystal_F_000 992
_exptl_crystal_size_max 0.10
_exptl_crystal_size_mid 0.10
_exptl_crystal_size_min 0.04
_refine_diff_density_max 0.353
_refine_diff_density_min -0.441
_refine_diff_density_rms 0.095
_refine_ls_abs_structure_details 'Flack H D (1983), Acta Cryst. A39, 876-881'
_refine_ls_abs_structure_Flack 0.0(8)
_refine_ls_extinction_coef 0.0004(3)
_refine_ls_extinction_expression Fc^*^=kFc[1+0.001xFc^2^\l^3^/sin(2\q)]^-1/4^
_refine_ls_extinction_method SHELXL
_refine_ls_goodness_of_fit_ref 1.103
_refine_ls_hydrogen_treatment riding
_refine_ls_matrix_type full
_refine_ls_number_parameters 327
_refine_ls_number_reflns 3078
_refine_ls_number_restraints 0
_refine_ls_restrained_S_all 1.103
_refine_ls_R_factor_all 0.1782
_refine_ls_R_factor_gt 0.0832
_refine_ls_shift/su_max 0.000
_refine_ls_shift/su_mean 0.000
_refine_ls_structure_factor_coef Fsqd
_refine_ls_weighting_details 'calc w=1/[\s^2^(Fo^2^)+(0.0938P)^2^+1.7761P] where P=(Fo^2^+2Fc^2^)/3'
_refine_ls_weighting_scheme calc
_refine_ls_wR_factor_gt 0.1612
_refine_ls_wR_factor_ref 0.2416
_reflns_number_gt 1555
_reflns_number_total 3078
_reflns_threshold_expression >2sigma(I)
_cod_data_source_file cg101300n_si_002.cif
_cod_data_source_block TNT:perylene
_cod_original_cell_volume 2079.98(16)
_cod_database_code 4502160

loop_
_symmetry_equiv_pos_as_xyz
'x, y, z'
'x+1/2, -y+1/2, -z'
'-x, y+1/2, -z+1/2'
'-x+1/2, -y, z+1/2'

loop_
_atom_site_label
_atom_site_type_symbol
_atom_site_fract_x
_atom_site_fract_y
_atom_site_fract_z
_atom_site_U_iso_or_equiv
_atom_site_adp_type
_atom_site_occupancy
_atom_site_symmetry_multiplicity
_atom_site_calc_flag
_atom_site_refinement_flags
O1 O 0.9406(9) 0.5152(8) 0.14413(17) 0.050(2) Uani 1 1 d .
O2 O 1.0406(9) 0.4229(8) 0.09115(16) 0.053(2) Uani 1 1 d .
O3 O 0.8056(9) -0.0860(8) 0.04587(15) 0.051(2) Uani 1 1 d .
O4 O 0.7308(8) -0.2883(8) 0.08332(15) 0.0409(17) Uani 1 1 d .
O5 O 0.8308(9) -0.2176(8) 0.21226(16) 0.0483(19) Uani 1 1 d .
O6 O 0.7831(9) 0.0312(8) 0.23610(15) 0.0439(18) Uani 1 1 d .
N1 N 0.9705(11) 0.4031(10) 0.1220(2) 0.042(2) Uani 1 1 d .
N2 N 0.7829(10) -0.1440(9) 0.0769(2) 0.0337(19) Uani 1 1 d .
N3 N 0.8175(10) -0.0646(10) 0.2100(2) 0.038(2) Uani 1 1 d .
C1 C 0.9630(12) 0.2903(12) 0.2004(2) 0.044(3) Uani 1 1 d .
H1 H 1.0172 0.2209 0.2200 0.053 Uiso 1 1 calc R
H2 H 0.8554 0.3511 0.2102 0.053 Uiso 1 1 calc R
H3 H 1.0560 0.3707 0.1916 0.053 Uiso 1 1 calc R
C2 C 0.9024(12) 0.1807(11) 0.1689(2) 0.033(2) Uani 1 1 d .
C3 C 0.9187(11) 0.2305(12) 0.1315(2) 0.032(2) Uani 1 1 d .
C4 C 0.8808(11) 0.1283(11) 0.1019(2) 0.033(2) Uani 1 1 d .
H4 H 0.8945 0.1685 0.0774 0.040 Uiso 1 1 calc R
C5 C 0.8224(13) -0.0338(10) 0.1084(2) 0.031(2) Uani 1 1 d .
C6 C 0.8078(13) -0.0941(11) 0.1436(2) 0.039(2) Uani 1 1 d .
H5 H 0.7716 -0.2067 0.1481 0.046 Uiso 1 1 calc R
C7 C 0.8469(13) 0.0132(12) 0.1725(2) 0.035(2) Uani 1 1 d .
C8 C 0.3274(12) -0.0387(11) 0.1350(2) 0.031(2) Uani 1 1 d .
C9 C 0.2791(12) -0.1639(11) 0.1597(2) 0.034(2) Uani 1 1 d .
H6 H 0.2381 -0.2691 0.1505 0.040 Uiso 1 1 calc R
C10 C 0.2897(13) -0.1384(11) 0.1984(2) 0.040(3) Uani 1 1 d .
H7 H 0.2572 -0.2265 0.2148 0.049 Uiso 1 1 calc R
C11 C 0.3468(13) 0.0132(12) 0.2123(2) 0.039(3) Uani 1 1 d .
H8 H 0.3543 0.0300 0.2382 0.046 Uiso 1 1 calc R
C12 C 0.3938(12) 0.1432(12) 0.1878(2) 0.036(2) Uani 1 1 d .
C13 C 0.4513(12) 0.3008(12) 0.2018(2) 0.034(2) Uani 1 1 d .
H9 H 0.4632 0.3159 0.2277 0.041 Uiso 1 1 calc R
C14 C 0.4897(13) 0.4309(12) 0.1787(2) 0.041(3) Uani 1 1 d .
H10 H 0.5203 0.5376 0.1886 0.049 Uiso 1 1 calc R
C15 C 0.4840(12) 0.4074(11) 0.1401(2) 0.033(2) Uani 1 1 d .
H11 H 0.5144 0.4977 0.1241 0.040 Uiso 1 1 calc R
C16 C 0.4346(10) 0.2537(10) 0.1253(2) 0.027(2) Uani 1 1 d .
C17 C 0.3845(11) 0.1177(11) 0.1488(2) 0.028(2) Uani 1 1 d .
C18 C 0.4320(12) 0.2278(11) 0.0847(2) 0.031(2) Uani 1 1 d .
C19 C 0.4814(12) 0.3505(11) 0.0600(2) 0.031(2) Uani 1 1 d .
H12 H 0.5189 0.4567 0.0692 0.038 Uiso 1 1 calc R
C20 C 0.4785(12) 0.3244(11) 0.0217(2) 0.036(2) Uani 1 1 d .
H13 H 0.5096 0.4128 0.0052 0.043 Uiso 1 1 calc R
C21 C 0.4303(13) 0.1702(10) 0.0083(2) 0.039(3) Uani 1 1 d .
H14 H 0.4338 0.1515 -0.0176 0.047 Uiso 1 1 calc R
C22 C 0.3759(12) 0.0392(12) 0.0316(2) 0.037(2) Uani 1 1 d .
C23 C 0.3200(15) -0.1173(11) 0.0177(2) 0.048(3) Uani 1 1 d .
H15 H 0.3230 -0.1377 -0.0081 0.058 Uiso 1 1 calc R
C24 C 0.2611(13) -0.2403(13) 0.0412(2) 0.046(3) Uani 1 1 d .
H16 H 0.2205 -0.3444 0.0314 0.056 Uiso 1 1 calc R
C25 C 0.2596(12) -0.2156(11) 0.0796(2) 0.039(3) Uani 1 1 d .
H17 H 0.2176 -0.3027 0.0954 0.046 Uiso 1 1 calc R
C26 C 0.3185(12) -0.0658(10) 0.0945(2) 0.028(2) Uani 1 1 d .
C27 C 0.3749(12) 0.0676(12) 0.0714(2) 0.035(2) Uani 1 1 d .

loop_
_atom_site_aniso_label
_atom_site_aniso_U_11
_atom_site_aniso_U_22
_atom_site_aniso_U_33
_atom_site_aniso_U_23
_atom_site_aniso_U_13
_atom_site_aniso_U_12
O1 0.056(5) 0.037(4) 0.056(4) -0.010(4) -0.003(4) 0.006(4)
O2 0.058(5) 0.059(5) 0.043(4) 0.005(4) 0.009(4) 0.002(4)
O3 0.071(5) 0.054(5) 0.027(4) 0.001(3) -0.007(3) 0.011(4)
O4 0.041(4) 0.040(4) 0.042(4) -0.008(3) 0.002(3) -0.003(4)
O5 0.068(5) 0.036(4) 0.041(4) 0.004(3) -0.003(4) -0.005(4)
O6 0.064(5) 0.041(4) 0.027(3) -0.007(3) 0.003(3) 0.008(4)
N1 0.043(6) 0.040(6) 0.041(5) -0.002(5) -0.010(4) 0.011(4)
N2 0.040(5) 0.024(5) 0.037(4) -0.006(4) -0.007(4) 0.005(4)
N3 0.032(5) 0.046(6) 0.035(5) -0.005(4) -0.002(4) -0.002(5)
C1 0.035(6) 0.046(6) 0.052(6) -0.014(5) -0.004(5) 0.005(6)
C2 0.031(6) 0.036(6) 0.031(5) -0.005(5) -0.002(4) 0.008(5)
C3 0.021(6) 0.027(6) 0.048(6) -0.013(5) 0.001(4) -0.002(5)
C4 0.028(6) 0.032(6) 0.039(5) -0.005(5) -0.011(4) 0.005(5)
C5 0.042(6) 0.015(5) 0.036(5) -0.003(4) -0.014(4) 0.001(5)
C6 0.052(7) 0.021(5) 0.043(6) -0.001(5) -0.010(5) -0.001(5)
C7 0.050(7) 0.029(6) 0.026(5) 0.009(4) -0.007(4) 0.018(5)
C8 0.028(6) 0.030(6) 0.035(5) -0.009(4) 0.005(4) 0.006(5)
C9 0.030(6) 0.029(6) 0.041(5) -0.009(5) 0.001(4) 0.009(5)
C10 0.043(7) 0.031(6) 0.048(6) 0.012(5) 0.007(5) 0.007(6)
C11 0.053(7) 0.045(6) 0.017(5) 0.006(5) 0.002(4) 0.014(6)
C12 0.026(6) 0.041(6) 0.041(6) 0.001(5) -0.001(4) -0.003(5)
C13 0.040(6) 0.042(6) 0.020(5) 0.003(5) -0.012(4) 0.011(5)
C14 0.052(7) 0.032(6) 0.039(5) -0.013(5) -0.008(5) 0.011(5)
C15 0.028(6) 0.027(6) 0.046(5) -0.005(5) 0.007(4) 0.012(5)
C16 0.018(5) 0.022(5) 0.043(5) -0.002(4) 0.012(4) 0.005(5)
C17 0.029(6) 0.028(6) 0.026(5) 0.010(4) 0.007(4) -0.008(4)
C18 0.029(6) 0.032(6) 0.033(5) 0.016(5) 0.007(4) -0.005(5)
C19 0.034(6) 0.028(5) 0.032(5) 0.004(5) -0.002(4) -0.008(5)
C20 0.038(6) 0.029(6) 0.041(5) 0.008(5) -0.002(5) -0.006(5)
C21 0.040(6) 0.029(6) 0.048(6) -0.002(5) 0.001(5) -0.008(5)
C22 0.029(6) 0.038(6) 0.045(6) 0.000(5) -0.003(4) -0.010(5)
C23 0.073(8) 0.041(6) 0.031(5) -0.002(5) 0.003(5) -0.007(6)
C24 0.046(7) 0.050(7) 0.044(6) -0.019(5) -0.006(5) 0.001(6)
C25 0.053(7) 0.025(5) 0.038(5) -0.004(5) -0.001(5) 0.006(5)
C26 0.040(6) 0.021(5) 0.023(5) -0.008(4) -0.004(4) 0.004(5)
C27 0.033(6) 0.038(6) 0.035(5) 0.005(5) 0.001(4) 0.007(5)

loop_
_atom_type_symbol
_atom_type_description
_atom_type_scat_dispersion_real
_atom_type_scat_dispersion_imag
_atom_type_scat_source
C C 0.0181 0.0091 'International Tables Vol C Tables 4.2.6.8 and 6.1.1.4'
H H 0.0000 0.0000 'International Tables Vol C Tables 4.2.6.8 and 6.1.1.4'
N N 0.0311 0.0180 'International Tables Vol C Tables 4.2.6.8 and 6.1.1.4'
O O 0.0492 0.0322 'International Tables Vol C Tables 4.2.6.8 and 6.1.1.4'

loop_
_geom_angle_atom_site_label_1
_geom_angle_atom_site_label_2
_geom_angle_atom_site_label_3
_geom_angle
O1 N1 O2 124.9(9)
O1 N1 C3 119.2(8)
O2 N1 C3 115.9(8)
O3 N2 O4 124.4(7)
O3 N2 C5 117.4(7)
O4 N2 C5 118.2(7)
O5 N3 O6 125.3(8)
O5 N3 C7 117.3(7)
O6 N3 C7 117.4(7)
C2 C1 H1 109.5
C2 C1 H2 109.5
H1 C1 H2 109.5
C2 C1 H3 109.5
H1 C1 H3 109.5
H2 C1 H3 109.5
C7 C2 C3 112.3(8)
C7 C2 C1 124.7(8)
C3 C2 C1 122.5(8)
C4 C3 C2 124.2(9)
C4 C3 N1 115.1(8)
C2 C3 N1 120.6(8)
C3 C4 C5 119.0(8)
C3 C4 H4 120.5
C5 C4 H4 120.5
C6 C5 C4 120.8(8)
C6 C5 N2 119.9(8)
C4 C5 N2 119.3(8)
C5 C6 C7 118.1(8)
C5 C6 H5 120.9
C7 C6 H5 120.9
C6 C7 C2 125.6(8)
C6 C7 N3 113.4(8)
C2 C7 N3 121.0(8)
C9 C8 C17 118.9(7)
C9 C8 C26 121.5(8)
C17 C8 C26 119.6(8)
C8 C9 C10 121.4(8)
C8 C9 H6 119.3
C10 C9 H6 119.3
C11 C10 C9 120.4(8)
C11 C10 H7 119.8
C9 C10 H7 119.8
C10 C11 C12 119.4(8)
C10 C11 H8 120.3
C12 C11 H8 120.3
C11 C12 C13 120.1(8)
C11 C12 C17 120.5(9)
C13 C12 C17 119.5(8)
C14 C13 C12 121.2(8)
C14 C13 H9 119.4
C12 C13 H9 119.4
C13 C14 C15 120.0(9)
C13 C14 H10 120.0
C15 C14 H10 120.0
C16 C15 C14 120.5(9)
C16 C15 H11 119.7
C14 C15 H11 119.7
C15 C16 C17 120.6(8)
C15 C16 C18 120.6(8)
C17 C16 C18 118.8(8)
C8 C17 C16 122.5(7)
C8 C17 C12 119.5(8)
C16 C17 C12 118.0(8)
C19 C18 C27 119.7(8)
C19 C18 C16 122.8(8)
C27 C18 C16 117.4(7)
C18 C19 C20 122.3(8)
C18 C19 H12 118.9
C20 C19 H12 118.9
C21 C20 C19 119.2(8)
C21 C20 H13 120.4
C19 C20 H13 120.4
C20 C21 C22 122.0(9)
C20 C21 H14 119.0
C22 C21 H14 119.0
C21 C22 C23 122.0(8)
C21 C22 C27 118.8(9)
C23 C22 C27 119.3(9)
C24 C23 C22 120.4(8)
C24 C23 H15 119.8
C22 C23 H15 119.8
C23 C24 C25 121.2(9)
C23 C24 H16 119.4
C25 C24 H16 119.4
C26 C25 C24 120.5(9)
C26 C25 H17 119.8
C24 C25 H17 119.8
C25 C26 C27 120.7(8)
C25 C26 C8 121.8(8)
C27 C26 C8 117.5(7)
C26 C27 C18 124.1(7)
C26 C27 C22 117.9(8)
C18 C27 C22 118.0(8)

loop_
_geom_bond_atom_site_label_1
_geom_bond_atom_site_label_2
_geom_bond_distance
O1 N1 1.221(8)
O2 N1 1.234(8)
O3 N2 1.226(8)
O4 N2 1.234(8)
O5 N3 1.228(8)
O6 N3 1.240(8)
N1 C3 1.469(11)
N2 C5 1.468(10)
N3 C7 1.509(10)
C1 C2 1.502(11)
C1 H1 0.9800
C1 H2 0.9800
C1 H3 0.9800
C2 C7 1.401(11)
C2 C3 1.417(11)
C3 C4 1.374(11)
C4 C5 1.380(10)
C4 H4 0.9500
C5 C6 1.368(11)
C6 C7 1.379(11)
C6 H5 0.9500
C8 C9 1.387(11)
C8 C17 1.406(11)
C8 C26 1.484(10)
C9 C10 1.417(11)
C9 H6 0.9500
C10 C11 1.373(12)
C10 H7 0.9500
C11 C12 1.406(11)
C11 H8 0.9500
C12 C13 1.418(11)
C12 C17 1.428(11)
C13 C14 1.360(11)
C13 H9 0.9500
C14 C15 1.412(10)
C14 H10 0.9500
C15 C16 1.385(11)
C15 H11 0.9500
C16 C17 1.426(11)
C16 C18 1.486(10)
C18 C19 1.372(10)
C18 C27 1.427(11)
C19 C20 1.403(10)
C19 H12 0.9500
C20 C21 1.368(10)
C20 H13 0.9500
C21 C22 1.399(11)
C21 H14 0.9500
C22 C23 1.405(11)
C22 C27 1.461(11)
C23 C24 1.366(11)
C23 H15 0.9500
C24 C25 1.402(11)
C24 H16 0.9500
C25 C26 1.379(10)
C25 H17 0.9500
C26 C27 1.412(11)

loop_
_geom_torsion_atom_site_label_1
_geom_torsion_atom_site_label_2
_geom_torsion_atom_site_label_3
_geom_torsion_atom_site_label_4
_geom_torsion
C7 C2 C3 C4 1.4(12)
C1 C2 C3 C4 173.8(8)
C7 C2 C3 N1 178.3(8)
C1 C2 C3 N1 -9.2(12)
O1 N1 C3 C4 153.2(8)
O2 N1 C3 C4 -26.0(11)
O1 N1 C3 C2 -24.0(12)
O2 N1 C3 C2 156.8(8)
C2 C3 C4 C5 0.1(13)
N1 C3 C4 C5 -177.0(8)
C3 C4 C5 C6 -2.0(13)
C3 C4 C5 N2 -179.6(8)
O3 N2 C5 C6 -177.0(8)
O4 N2 C5 C6 2.5(12)
O3 N2 C5 C4 0.6(12)
O4 N2 C5 C4 -179.9(8)
C4 C5 C6 C7 2.1(14)
N2 C5 C6 C7 179.7(8)
C5 C6 C7 C2 -0.4(15)
C5 C6 C7 N3 177.3(8)
C3 C2 C7 C6 -1.2(13)
C1 C2 C7 C6 -173.5(9)
C3 C2 C7 N3 -178.8(7)
C1 C2 C7 N3 8.9(14)
O5 N3 C7 C6 25.9(12)
O6 N3 C7 C6 -154.5(8)
O5 N3 C7 C2 -156.2(9)
O6 N3 C7 C2 23.4(12)
C17 C8 C9 C10 -1.2(13)
C26 C8 C9 C10 179.3(8)
C8 C9 C10 C11 0.7(13)
C9 C10 C11 C12 0.3(13)
C10 C11 C12 C13 179.4(9)
C10 C11 C12 C17 -0.7(13)
C11 C12 C13 C14 -177.1(8)
C17 C12 C13 C14 3.0(14)
C12 C13 C14 C15 -4.0(14)
C13 C14 C15 C16 1.8(14)
C14 C15 C16 C17 1.4(13)
C14 C15 C16 C18 -178.9(8)
C9 C8 C17 C16 -179.3(8)
C26 C8 C17 C16 0.1(13)
C9 C8 C17 C12 0.8(13)
C26 C8 C17 C12 -179.7(8)
C15 C16 C17 C8 177.8(8)
C18 C16 C17 C8 -1.9(12)
C15 C16 C17 C12 -2.3(12)
C18 C16 C17 C12 177.9(7)
C11 C12 C17 C8 0.1(13)
C13 C12 C17 C8 -180.0(8)
C11 C12 C17 C16 -179.7(8)
C13 C12 C17 C16 0.2(12)
C15 C16 C18 C19 1.6(13)
C17 C16 C18 C19 -178.7(8)
C15 C16 C18 C27 -178.4(8)
C17 C16 C18 C27 1.3(12)
C27 C18 C19 C20 -0.1(13)
C16 C18 C19 C20 179.9(7)
C18 C19 C20 C21 -2.0(13)
C19 C20 C21 C22 2.8(14)
C20 C21 C22 C23 177.6(9)
C20 C21 C22 C27 -1.4(14)
C21 C22 C23 C24 -177.5(9)
C27 C22 C23 C24 1.5(15)
C22 C23 C24 C25 -1.7(16)
C23 C24 C25 C26 -0.2(14)
C24 C25 C26 C27 2.4(13)
C24 C25 C26 C8 -176.9(9)
C9 C8 C26 C25 0.9(13)
C17 C8 C26 C25 -178.6(8)
C9 C8 C26 C27 -178.4(8)
C17 C8 C26 C27 2.1(13)
C25 C26 C27 C18 178.0(8)
C8 C26 C27 C18 -2.7(14)
C25 C26 C27 C22 -2.5(13)
C8 C26 C27 C22 176.8(8)
C19 C18 C27 C26 -178.9(8)
C16 C18 C27 C26 1.0(13)
C19 C18 C27 C22 1.5(13)
C16 C18 C27 C22 -178.6(7)
C21 C22 C27 C26 179.6(9)
C23 C22 C27 C26 0.6(13)
C21 C22 C27 C18 -0.8(13)
C23 C22 C27 C18 -179.8(9)
